data_7112555
loop_
_publ_author_name
'Mougel, Victor'
'P\'ecaut, Jacques'
'Mazzanti, Marinella'

_publ_section_title
;
 New polynuclear U(IV)-U(V) complexes from U(IV) mediated uranyl(V)
 disproportionation.
;
_journal_issue 6
_journal_name_full 'Chemical communications (Cambridge, England)'
_journal_page_first 868
_journal_page_last 870
_journal_paper_doi 10.1039/c1cc16646h
_journal_volume 48
_journal_year 2012
_chemical_formula_sum 'C38 H42 N6 O8 U2'
_chemical_formula_weight 1186.84
_chemical_name_systematic
;
?
;
_space_group_IT_number 14
_symmetry_cell_setting monoclinic
_symmetry_space_group_name_Hall '-P 2ybc'
_symmetry_space_group_name_H-M 'P 1 21/c 1'
_atom_sites_solution_hydrogens geom
_atom_sites_solution_primary direct
_atom_sites_solution_secondary difmap
_audit_creation_method SHELXL-97
_cell_angle_alpha 90.00
_cell_angle_beta 105.356(3)
_cell_angle_gamma 90.00
_cell_formula_units_Z 4
_cell_length_a 16.3093(7)
_cell_length_b 10.8301(2)
_cell_length_c 22.1561(6)
_cell_measurement_reflns_used 6433
_cell_measurement_temperature 150(2)
_cell_measurement_theta_max 32.3061
_cell_measurement_theta_min 3.3054
_cell_volume 3773.7(2)
_computing_cell_refinement
;
CrysAlisPro, Oxford Diffraction Ltd.,
Version 1.171.34.44 (release 25-10-2010 CrysAlis171 .NET)
(compiled Oct 25 2010,18:11:34)
;
_computing_data_collection
;
CrysAlisPro, Oxford Diffraction Ltd.,
Version 1.171.34.44 (release 25-10-2010 CrysAlis171 .NET)
(compiled Oct 25 2010,18:11:34)
;
_computing_data_reduction
;
CrysAlisPro, Oxford Diffraction Ltd.,
Version 1.171.34.44 (release 25-10-2010 CrysAlis171 .NET)
(compiled Oct 25 2010,18:11:34)
;
_computing_structure_refinement 'SHELXL-97 (Sheldrick, 1997)'
_computing_structure_solution 'SHELXS-97 (Sheldrick, 1990)'
_diffrn_ambient_temperature 150(2)
_diffrn_detector_area_resol_mean 15.9653
_diffrn_measured_fraction_theta_full 0.989
_diffrn_measured_fraction_theta_max 0.989
_diffrn_measurement_details
;
1 omega -26.00 75.00 1.0000 50.0000
omega____ theta____ kappa____ phi______ frames
- 25.4051 0.0000 -120.0000 101

2 omega -5.00 96.00 1.0000 50.0000
omega____ theta____ kappa____ phi______ frames
- 25.4051 77.0000 -150.0000 101

;
_diffrn_measurement_device_type 'Xcalibur, Sapphire3'
_diffrn_measurement_method '\w scans'
_diffrn_radiation_monochromator graphite
_diffrn_radiation_source 'fine-focus sealed tube'
_diffrn_radiation_type MoK\a
_diffrn_radiation_wavelength 0.71073
_diffrn_reflns_av_R_equivalents 0.0322
_diffrn_reflns_av_sigmaI/netI 0.0637
_diffrn_reflns_limit_h_max 23
_diffrn_reflns_limit_h_min -18
_diffrn_reflns_limit_k_max 15
_diffrn_reflns_limit_k_min -7
_diffrn_reflns_limit_l_max 17
_diffrn_reflns_limit_l_min -31
_diffrn_reflns_number 18306
_diffrn_reflns_theta_full 30.45
_diffrn_reflns_theta_max 30.51
_diffrn_reflns_theta_min 3.36
_exptl_absorpt_coefficient_mu 8.632
_exptl_absorpt_correction_T_max 0.5873
_exptl_absorpt_correction_T_min 0.2571
_exptl_absorpt_correction_type multi-scan
_exptl_absorpt_process_details
;
CrysAlisPro, Oxford Diffraction Ltd.,
Version 1.171.34.44 (release 25-10-2010 CrysAlis171 .NET)
(compiled Oct 25 2010,18:11:34)
Empirical absorption correction using spherical harmonics,
implemented in SCALE3 ABSPACK scaling algorithm.
;
_exptl_crystal_colour orange
_exptl_crystal_density_diffrn 2.089
_exptl_crystal_density_method 'not measured'
_exptl_crystal_description bloc
_exptl_crystal_F_000 2240
_exptl_crystal_size_max 0.22
_exptl_crystal_size_mid 0.12
_exptl_crystal_size_min 0.07
_refine_diff_density_max 1.747
_refine_diff_density_min -1.197
_refine_diff_density_rms 0.181
_refine_ls_extinction_method none
_refine_ls_goodness_of_fit_ref 0.997
_refine_ls_hydrogen_treatment constr
_refine_ls_matrix_type full
_refine_ls_number_parameters 518
_refine_ls_number_reflns 11399
_refine_ls_number_restraints 0
_refine_ls_restrained_S_all 0.997
_refine_ls_R_factor_all 0.0594
_refine_ls_R_factor_gt 0.0377
_refine_ls_shift/su_max 0.001
_refine_ls_shift/su_mean 0.000
_refine_ls_structure_factor_coef Fsqd
_refine_ls_weighting_details 'calc w=1/[\s^2^(Fo^2^)+(0.0192P)^2^+0.0000P] where P=(Fo^2^+2Fc^2^)/3'
_refine_ls_weighting_scheme calc
_refine_ls_wR_factor_gt 0.0625
_refine_ls_wR_factor_ref 0.0684
_reflns_number_gt 8853
_reflns_number_total 11399
_reflns_threshold_expression >2sigma(I)
_cod_data_source_file c1cc16646h.txt
_cod_data_source_block 3
_cod_original_sg_symbol_H-M 'P 21/c'
_cod_database_code 7112555

loop_
_symmetry_equiv_pos_as_xyz
'x, y, z'
'-x, y+1/2, -z+1/2'
'-x, -y, -z'
'x, -y-1/2, z-1/2'

loop_
_atom_site_label
_atom_site_type_symbol
_atom_site_fract_x
_atom_site_fract_y
_atom_site_fract_z
_atom_site_U_iso_or_equiv
_atom_site_adp_type
_atom_site_occupancy
_atom_site_symmetry_multiplicity
_atom_site_calc_flag
_atom_site_refinement_flags
_atom_site_disorder_assembly
_atom_site_disorder_group
U1 U 0.100812(12) 0.425262(15) 0.222647(7) 0.01964(5) Uani 1 1 d . . .
O1U1 O 0.1739(2) 0.4565(3) 0.17724(14) 0.0281(8) Uani 1 1 d . . .
O2U1 O 0.0345(2) 0.3777(3) 0.27049(14) 0.0298(8) Uani 1 1 d . . .
O1 O 0.1372(2) 0.6001(3) 0.27501(14) 0.0303(8) Uani 1 1 d . . .
O2 O -0.0036(2) 0.5355(3) 0.16199(14) 0.0324(9) Uani 1 1 d . . .
N1 N 0.2279(3) 0.3847(4) 0.32005(17) 0.0254(9) Uani 1 1 d . . .
N2 N 0.1544(3) 0.1974(3) 0.22806(18) 0.0245(9) Uani 1 1 d . . .
N3 N 0.0166(3) 0.2891(4) 0.13180(19) 0.0295(10) Uani 1 1 d . . .
C1 C 0.1827(3) 0.6539(4) 0.32594(19) 0.0211(10) Uani 1 1 d . . .
C2 C 0.1736(3) 0.7809(4) 0.3340(2) 0.0238(10) Uani 1 1 d . . .
H2 H 0.1349 0.8275 0.3026 0.029 Uiso 1 1 calc R . .
C3 C 0.2213(3) 0.8387(5) 0.3880(2) 0.0290(11) Uani 1 1 d . . .
H3 H 0.2149 0.9249 0.3932 0.035 Uiso 1 1 calc R . .
C4 C 0.2777(4) 0.7727(5) 0.4343(2) 0.0344(13) Uani 1 1 d . . .
H4 H 0.3093 0.8129 0.4713 0.041 Uiso 1 1 calc R . .
C5 C 0.2877(3) 0.6478(5) 0.4262(2) 0.0303(12) Uani 1 1 d . . .
H5 H 0.3272 0.6029 0.4578 0.036 Uiso 1 1 calc R . .
C6 C 0.2417(3) 0.5855(4) 0.37280(19) 0.0211(10) Uani 1 1 d . . .
C7 C 0.2592(3) 0.4561(5) 0.3661(2) 0.0278(11) Uani 1 1 d . . .
H7 H 0.2992 0.4195 0.4005 0.033 Uiso 1 1 calc R . .
C8 C 0.2629(4) 0.2580(5) 0.3245(2) 0.0397(14) Uani 1 1 d . . .
H8A H 0.2861 0.2357 0.3691 0.048 Uiso 1 1 calc R . .
H8B H 0.3101 0.2550 0.3042 0.048 Uiso 1 1 calc R . .
C9 C 0.1958(5) 0.1665(5) 0.2937(2) 0.0485(17) Uani 1 1 d . . .
H9A H 0.2220 0.0836 0.2955 0.058 Uiso 1 1 calc R . .
H9B H 0.1521 0.1628 0.3174 0.058 Uiso 1 1 calc R . .
C10 C 0.0763(4) 0.1215(5) 0.2054(3) 0.0474(16) Uani 1 1 d . . .
H10A H 0.0383 0.1347 0.2330 0.057 Uiso 1 1 calc R . .
H10B H 0.0920 0.0330 0.2073 0.057 Uiso 1 1 calc R . .
C11 C 0.0294(4) 0.1554(5) 0.1382(3) 0.0434(15) Uani 1 1 d . . .
H11A H 0.0628 0.1270 0.1094 0.052 Uiso 1 1 calc R . .
H11B H -0.0264 0.1132 0.1264 0.052 Uiso 1 1 calc R . .
C12 C -0.0334(4) 0.3253(5) 0.0794(2) 0.0342(13) Uani 1 1 d . . .
H12 H -0.0551 0.2624 0.0496 0.041 Uiso 1 1 calc R . .
C13 C -0.0602(3) 0.4492(5) 0.0605(2) 0.0292(12) Uani 1 1 d . . .
C14 C -0.1092(3) 0.4683(6) -0.0014(2) 0.0377(14) Uani 1 1 d . . .
H14 H -0.1209 0.4004 -0.0295 0.045 Uiso 1 1 calc R . .
C15 C -0.1404(4) 0.5833(6) -0.0220(2) 0.0402(15) Uani 1 1 d . . .
H15 H -0.1721 0.5950 -0.0642 0.048 Uiso 1 1 calc R . .
C16 C -0.1249(3) 0.6817(5) 0.0193(2) 0.0334(13) Uani 1 1 d . . .
H16 H -0.1459 0.7614 0.0052 0.040 Uiso 1 1 calc R . .
C17 C -0.0793(3) 0.6654(5) 0.0811(2) 0.0293(11) Uani 1 1 d . . .
H17 H -0.0707 0.7332 0.1092 0.035 Uiso 1 1 calc R . .
C18 C -0.0459(3) 0.5501(5) 0.1021(2) 0.0250(11) Uani 1 1 d . . .
C19 C 0.2128(4) 0.1725(5) 0.1882(3) 0.0465(16) Uani 1 1 d . . .
H19A H 0.2673 0.2138 0.2060 0.070 Uiso 1 1 calc R . .
H19B H 0.1875 0.2039 0.1458 0.070 Uiso 1 1 calc R . .
H19C H 0.2220 0.0833 0.1864 0.070 Uiso 1 1 calc R . .
U2 U 0.426349(11) 0.701056(15) 0.123007(7) 0.01704(4) Uani 1 1 d . B .
O1U2 O 0.5141(2) 0.7820(3) 0.17249(14) 0.0277(8) Uani 1 1 d . . .
O2U2 O 0.3426(2) 0.6076(3) 0.07909(13) 0.0235(7) Uani 1 1 d . . .
O21 O 0.3421(2) 0.8675(3) 0.11083(14) 0.0247(7) Uani 1 1 d . . .
O22 O 0.4608(2) 0.7596(3) 0.03682(14) 0.0274(8) Uani 1 1 d . . .
N21 N 0.3431(3) 0.7000(3) 0.20614(16) 0.0235(9) Uani 1 1 d . B .
N22 N 0.4637(3) 0.5200(4) 0.20384(16) 0.0257(9) Uani 1 1 d . . .
N23 N 0.5366(3) 0.5493(3) 0.10062(16) 0.0211(8) Uani 1 1 d . . .
C21 C 0.2589(3) 0.8705(4) 0.1016(2) 0.0206(10) Uani 1 1 d . . .
C22 C 0.2080(3) 0.9431(4) 0.0530(2) 0.0261(11) Uani 1 1 d . . .
H22 H 0.2344 0.9914 0.0276 0.031 Uiso 1 1 calc R . .
C23 C 0.1215(4) 0.9454(4) 0.0417(2) 0.0292(12) Uani 1 1 d . . .
H23 H 0.0887 0.9928 0.0078 0.035 Uiso 1 1 calc R . .
C24 C 0.0807(4) 0.8790(5) 0.0794(2) 0.0332(12) Uani 1 1 d . . .
H24 H 0.0206 0.8808 0.0713 0.040 Uiso 1 1 calc R . .
C25 C 0.1290(3) 0.8112(4) 0.1281(2) 0.0277(11) Uani 1 1 d . . .
H25 H 0.1017 0.7680 0.1547 0.033 Uiso 1 1 calc R . .
C26 C 0.2173(3) 0.8037(4) 0.1398(2) 0.0227(10) Uani 1 1 d . . .
C27 C 0.2633(3) 0.7311(4) 0.1929(2) 0.0231(10) Uani 1 1 d . . .
H27 H 0.2320 0.7033 0.2209 0.028 Uiso 1 1 calc R . .
C28 C 0.3761(4) 0.6277(5) 0.2634(2) 0.0305(12) Uani 1 1 d . . .
H28A H 0.3355 0.5606 0.2652 0.037 Uiso 1 1 calc R A 1
H28B H 0.3812 0.6815 0.3003 0.037 Uiso 1 1 calc R A 1
C29 C 0.4624(5) 0.5722(6) 0.2656(3) 0.0253(17) Uani 0.703(7) 1 d P B 1
H29A H 0.5067 0.6368 0.2777 0.030 Uiso 0.703(7) 1 calc PR B 1
H29B H 0.4756 0.5063 0.2976 0.030 Uiso 0.703(7) 1 calc PR B 1
C30 C 0.5436(5) 0.4650(7) 0.2038(3) 0.0272(17) Uani 0.703(7) 1 d P B 1
H30A H 0.5511 0.3883 0.2290 0.033 Uiso 0.703(7) 1 calc PR B 1
H30B H 0.5900 0.5223 0.2240 0.033 Uiso 0.703(7) 1 calc PR B 1
C31 C 0.5508(3) 0.4345(4) 0.1385(2) 0.0264(11) Uani 1 1 d . B .
H31A H 0.6080 0.4007 0.1407 0.032 Uiso 1 1 calc R C 1
H31B H 0.5079 0.3717 0.1189 0.032 Uiso 1 1 calc R C 1
C32 C 0.5832(3) 0.5623(4) 0.0623(2) 0.0228(10) Uani 1 1 d . B .
H32 H 0.6210 0.4962 0.0608 0.027 Uiso 1 1 calc R . .
C33 C 0.5849(3) 0.6655(4) 0.02114(19) 0.0199(9) Uani 1 1 d . . .
C34 C 0.6500(3) 0.6694(4) -0.0091(2) 0.0249(10) Uani 1 1 d . B .
H34 H 0.6902 0.6041 -0.0028 0.030 Uiso 1 1 calc R . .
C35 C 0.6572(3) 0.7665(5) -0.0482(2) 0.0288(11) Uani 1 1 d . . .
H35 H 0.7030 0.7692 -0.0672 0.035 Uiso 1 1 calc R B .
C36 C 0.5975(3) 0.8579(4) -0.0591(2) 0.0266(11) Uani 1 1 d . B .
H36 H 0.6018 0.9239 -0.0864 0.032 Uiso 1 1 calc R . .
C37 C 0.5303(3) 0.8565(4) -0.03104(19) 0.0228(10) Uani 1 1 d . . .
H37 H 0.4891 0.9206 -0.0397 0.027 Uiso 1 1 calc R B .
C38 C 0.5236(3) 0.7609(4) 0.00976(19) 0.0206(10) Uani 1 1 d . B .
C39 C 0.3932(5) 0.4177(6) 0.1877(3) 0.0223(16) Uani 0.703(7) 1 d P B 1
H39A H 0.4053 0.3545 0.2206 0.034 Uiso 0.703(7) 1 calc PR B 1
H39B H 0.3927 0.3797 0.1475 0.034 Uiso 0.703(7) 1 calc PR B 1
H39C H 0.3376 0.4549 0.1851 0.034 Uiso 0.703(7) 1 calc PR B 1
C39B C 0.5526(10) 0.5553(14) 0.2558(7) 0.023(4) Uani 0.297(7) 1 d P B 2
H39D H 0.5446 0.6311 0.2777 0.034 Uiso 0.297(7) 1 calc PR B 2
H39E H 0.5976 0.5683 0.2346 0.034 Uiso 0.297(7) 1 calc PR B 2
H39F H 0.5688 0.4878 0.2860 0.034 Uiso 0.297(7) 1 calc PR B 2
C30B C 0.4824(14) 0.4150(15) 0.1717(8) 0.034(5) Uani 0.297(7) 1 d P B 2
H30C H 0.4297 0.3888 0.1405 0.041 Uiso 0.297(7) 1 calc PR B 2
H30D H 0.5000 0.3468 0.2021 0.041 Uiso 0.297(7) 1 calc PR B 2
C29B C 0.4043(12) 0.5096(17) 0.2374(8) 0.033(5) Uani 0.297(7) 1 d P B 2
H29C H 0.4274 0.4531 0.2729 0.040 Uiso 0.297(7) 1 calc PR B 2
H29D H 0.3532 0.4696 0.2102 0.040 Uiso 0.297(7) 1 calc PR B 2

loop_
_atom_site_aniso_label
_atom_site_aniso_U_11
_atom_site_aniso_U_22
_atom_site_aniso_U_33
_atom_site_aniso_U_23
_atom_site_aniso_U_13
_atom_site_aniso_U_12
U1 0.02264(10) 0.01838(8) 0.01755(8) -0.00092(6) 0.00467(7) 0.00018(7)
O1U1 0.033(2) 0.0286(18) 0.0241(16) -0.0019(14) 0.0101(15) -0.0074(17)
O2U1 0.032(2) 0.0287(18) 0.0330(18) 0.0005(15) 0.0166(16) 0.0031(17)
O1 0.038(2) 0.0231(18) 0.0230(17) -0.0022(14) -0.0046(15) 0.0034(16)
O2 0.036(2) 0.0262(18) 0.0275(18) 0.0001(15) -0.0057(15) 0.0052(17)
N1 0.030(2) 0.024(2) 0.021(2) 0.0049(16) 0.0045(17) 0.0061(19)
N2 0.027(2) 0.021(2) 0.031(2) 0.0023(17) 0.0159(18) -0.0011(18)
N3 0.028(2) 0.027(2) 0.033(2) -0.0105(18) 0.0057(19) 0.000(2)
C1 0.019(2) 0.029(2) 0.014(2) -0.0039(18) 0.0035(18) -0.007(2)
C2 0.019(3) 0.032(3) 0.019(2) -0.0065(19) 0.0023(18) 0.003(2)
C3 0.032(3) 0.032(3) 0.024(2) -0.008(2) 0.009(2) -0.009(2)
C4 0.034(3) 0.048(3) 0.018(2) -0.005(2) 0.001(2) -0.013(3)
C5 0.027(3) 0.042(3) 0.020(2) 0.006(2) 0.004(2) -0.009(3)
C6 0.026(3) 0.026(2) 0.014(2) 0.0024(18) 0.0090(18) -0.001(2)
C7 0.026(3) 0.037(3) 0.019(2) 0.010(2) 0.003(2) 0.007(2)
C8 0.045(4) 0.036(3) 0.034(3) 0.003(2) 0.003(3) 0.016(3)
C9 0.077(5) 0.031(3) 0.039(3) 0.009(3) 0.018(3) 0.014(3)
C10 0.042(4) 0.024(3) 0.085(5) -0.003(3) 0.031(3) -0.005(3)
C11 0.040(4) 0.028(3) 0.056(4) -0.018(3) 0.002(3) 0.001(3)
C12 0.029(3) 0.038(3) 0.035(3) -0.022(2) 0.008(2) -0.003(3)
C13 0.024(3) 0.045(3) 0.019(2) -0.009(2) 0.007(2) -0.004(2)
C14 0.026(3) 0.063(4) 0.024(3) -0.015(3) 0.008(2) -0.005(3)
C15 0.030(3) 0.071(4) 0.017(2) 0.004(3) 0.004(2) 0.000(3)
C16 0.022(3) 0.049(3) 0.028(3) 0.013(2) 0.004(2) -0.003(3)
C17 0.020(3) 0.038(3) 0.026(2) 0.000(2) -0.002(2) -0.007(2)
C18 0.017(2) 0.034(3) 0.025(2) 0.003(2) 0.0069(19) -0.003(2)
C19 0.051(4) 0.038(3) 0.059(4) -0.001(3) 0.028(3) 0.015(3)
U2 0.01922(9) 0.01524(8) 0.01609(8) 0.00205(6) 0.00370(6) 0.00027(7)
O1U2 0.026(2) 0.0271(18) 0.0275(17) -0.0042(14) 0.0038(15) -0.0043(16)
O2U2 0.0255(19) 0.0205(16) 0.0221(16) 0.0025(13) 0.0021(14) -0.0037(15)
O21 0.026(2) 0.0175(16) 0.0344(18) 0.0071(14) 0.0139(15) 0.0041(15)
O22 0.028(2) 0.0295(18) 0.0276(17) 0.0117(14) 0.0126(15) 0.0103(16)
N21 0.034(3) 0.0199(19) 0.0206(19) 0.0037(16) 0.0143(18) -0.0025(19)
N22 0.034(3) 0.022(2) 0.0187(19) 0.0048(16) 0.0032(17) 0.0028(19)
N23 0.023(2) 0.0163(19) 0.0209(18) 0.0049(15) 0.0005(16) 0.0052(17)
C21 0.027(3) 0.013(2) 0.024(2) -0.0032(17) 0.010(2) 0.0006(19)
C22 0.029(3) 0.023(2) 0.029(2) 0.000(2) 0.011(2) 0.004(2)
C23 0.034(3) 0.021(2) 0.029(3) -0.003(2) 0.002(2) 0.008(2)
C24 0.025(3) 0.023(3) 0.050(3) -0.004(2) 0.008(2) -0.002(2)
C25 0.033(3) 0.018(2) 0.037(3) -0.002(2) 0.018(2) 0.000(2)
C26 0.028(3) 0.014(2) 0.028(2) -0.0011(18) 0.011(2) -0.001(2)
C27 0.027(3) 0.021(2) 0.024(2) -0.0012(18) 0.012(2) -0.006(2)
C28 0.046(4) 0.025(3) 0.026(2) 0.005(2) 0.019(2) 0.002(2)
C29 0.036(5) 0.023(3) 0.014(3) 0.002(3) 0.002(3) 0.001(3)
C30 0.024(4) 0.025(4) 0.030(4) 0.005(3) 0.003(3) 0.000(3)
C31 0.025(3) 0.021(2) 0.035(3) 0.004(2) 0.012(2) 0.006(2)
C32 0.020(3) 0.018(2) 0.028(2) -0.0021(19) 0.002(2) 0.003(2)
C33 0.021(3) 0.017(2) 0.020(2) -0.0034(17) 0.0036(18) -0.0050(19)
C34 0.024(3) 0.022(2) 0.028(2) -0.003(2) 0.007(2) 0.001(2)
C35 0.027(3) 0.030(3) 0.032(3) -0.003(2) 0.013(2) -0.007(2)
C36 0.034(3) 0.024(2) 0.023(2) -0.0017(19) 0.009(2) -0.009(2)
C37 0.026(3) 0.018(2) 0.024(2) -0.0007(18) 0.006(2) 0.003(2)
C38 0.027(3) 0.018(2) 0.017(2) -0.0046(17) 0.0065(19) -0.004(2)
C39 0.026(4) 0.020(3) 0.020(3) -0.003(3) 0.004(3) -0.005(3)
C39B 0.018(8) 0.027(9) 0.018(7) 0.011(6) -0.004(6) -0.003(7)
C30B 0.059(15) 0.015(8) 0.027(9) 0.008(7) 0.008(9) 0.000(9)
C29B 0.020(9) 0.043(11) 0.037(10) 0.017(9) 0.007(8) 0.017(9)

loop_
_atom_type_symbol
_atom_type_description
_atom_type_scat_dispersion_real
_atom_type_scat_dispersion_imag
_atom_type_scat_source
C C 0.0033 0.0016 'International Tables Vol C Tables 4.2.6.8 and 6.1.1.4'
H H 0.0000 0.0000 'International Tables Vol C Tables 4.2.6.8 and 6.1.1.4'
N N 0.0061 0.0033 'International Tables Vol C Tables 4.2.6.8 and 6.1.1.4'
O O 0.0106 0.0060 'International Tables Vol C Tables 4.2.6.8 and 6.1.1.4'
U U -9.6767 9.6646 'International Tables Vol C Tables 4.2.6.8 and 6.1.1.4'

loop_
_geom_angle_atom_site_label_1
_geom_angle_atom_site_label_2
_geom_angle_atom_site_label_3
_geom_angle
O2U1 U1 O1U1 173.30(15)
O2U1 U1 O1 93.24(14)
O1U1 U1 O1 90.37(14)
O2U1 U1 O2 91.52(15)
O1U1 U1 O2 94.41(15)
O1 U1 O2 85.05(12)
O2U1 U1 N3 91.00(15)
O1U1 U1 N3 88.02(14)
O1 U1 N3 155.51(13)
O2 U1 N3 70.73(13)
O2U1 U1 N1 86.18(14)
O1U1 U1 N1 89.72(14)
O1 U1 N1 70.52(12)
O2 U1 N1 155.26(12)
N3 U1 N1 133.87(13)
O2U1 U1 N2 86.99(14)
O1U1 U1 N2 86.56(14)
O1 U1 N2 138.01(13)
O2 U1 N2 136.94(13)
N3 U1 N2 66.28(13)
N1 U1 N2 67.59(12)
C1 O1 U1 147.3(3)
C18 O2 U1 141.1(3)
C7 N1 C8 116.4(4)
C7 N1 U1 128.5(3)
C8 N1 U1 114.9(3)
C9 N2 C10 109.6(4)
C9 N2 C19 110.4(5)
C10 N2 C19 108.9(4)
C9 N2 U1 108.7(3)
C10 N2 U1 105.1(3)
C19 N2 U1 113.8(3)
C12 N3 C11 115.3(4)
C12 N3 U1 127.4(3)
C11 N3 U1 117.2(3)
O1 C1 C2 119.4(4)
O1 C1 C6 121.1(4)
C2 C1 C6 119.6(4)
C3 C2 C1 119.8(4)
C4 C3 C2 121.1(5)
C5 C4 C3 119.2(5)
C4 C5 C6 121.9(5)
C5 C6 C1 118.4(4)
C5 C6 C7 118.6(4)
C1 C6 C7 122.9(4)
N1 C7 C6 128.5(4)
N1 C8 C9 111.1(5)
N2 C9 C8 112.8(5)
N2 C10 C11 111.1(5)
N3 C11 C10 110.7(4)
N3 C12 C13 128.1(5)
C14 C13 C18 118.4(5)
C14 C13 C12 118.1(5)
C18 C13 C12 123.2(4)
C15 C14 C13 121.4(5)
C14 C15 C16 119.3(5)
C15 C16 C17 120.8(5)
C16 C17 C18 120.4(5)
O2 C18 C17 119.5(4)
O2 C18 C13 120.8(5)
C17 C18 C13 119.6(4)
O2U2 U2 O1U2 174.13(14)
O2U2 U2 O22 91.42(13)
O1U2 U2 O22 92.49(14)
O2U2 U2 O21 91.98(14)
O1U2 U2 O21 92.58(14)
O22 U2 O21 87.31(11)
O2U2 U2 N21 85.06(14)
O1U2 U2 N21 92.98(14)
O22 U2 N21 157.30(12)
O21 U2 N21 70.45(12)
O2U2 U2 N23 90.36(14)
O1U2 U2 N23 86.81(14)
O22 U2 N23 70.65(12)
O21 U2 N23 157.89(11)
N21 U2 N23 131.66(12)
O2U2 U2 N22 87.34(13)
O1U2 U2 N22 86.81(14)
O22 U2 N22 137.46(12)
O21 U2 N22 135.23(12)
N21 U2 N22 64.90(13)
N23 U2 N22 66.84(12)
C21 O21 U2 127.7(3)
C38 O22 U2 143.0(3)
C27 N21 C28 116.7(4)
C27 N21 U2 121.7(3)
C28 N21 U2 118.8(3)
C29B N22 C30B 118.9(12)
C29B N22 C30 137.6(8)
C30B N22 C30 49.4(9)
C29B N22 C29 49.3(9)
C30B N22 C29 145.7(8)
C30 N22 C29 113.2(5)
C29B N22 C39 59.1(9)
C30B N22 C39 63.9(9)
C30 N22 C39 108.5(5)
C29 N22 C39 106.9(5)
C29B N22 C39B 105.0(10)
C30B N22 C39B 105.7(11)
C30 N22 C39B 57.5(7)
C29 N22 C39B 59.4(6)
C39 N22 C39B 141.6(6)
C29B N22 U2 111.3(7)
C30B N22 U2 107.4(7)
C30 N22 U2 110.9(3)
C29 N22 U2 106.7(3)
C39 N22 U2 110.5(3)
C39B N22 U2 107.9(5)
C32 N23 C31 115.7(4)
C32 N23 U2 128.3(3)
C31 N23 U2 116.0(3)
O21 C21 C22 120.3(4)
O21 C21 C26 122.1(4)
C22 C21 C26 117.6(5)
C23 C22 C21 121.3(5)
C22 C23 C24 120.9(5)
C25 C24 C23 118.8(5)
C24 C25 C26 121.8(5)
C25 C26 C21 119.5(4)
C25 C26 C27 118.0(4)
C21 C26 C27 122.4(5)
N21 C27 C26 126.6(4)
N21 C28 C29 111.3(4)
N21 C28 C29B 101.5(7)
C29 C28 C29B 46.4(7)
N22 C29 C28 111.1(5)
N22 C30 C31 113.1(5)
N23 C31 C30B 111.6(7)
N23 C31 C30 108.4(4)
C30B C31 C30 46.4(7)
N23 C32 C33 127.7(4)
C34 C33 C38 118.9(4)
C34 C33 C32 118.0(4)
C38 C33 C32 123.1(4)
C35 C34 C33 121.6(5)
C36 C35 C34 119.1(5)
C35 C36 C37 121.4(4)
C36 C37 C38 120.0(5)
O22 C38 C37 120.3(4)
O22 C38 C33 120.7(4)
C37 C38 C33 119.0(4)
N22 C30B C31 114.8(12)
N22 C29B C28 117.6(14)

loop_
_geom_bond_atom_site_label_1
_geom_bond_atom_site_label_2
_geom_bond_distance
U1 O2U1 1.779(3)
U1 O1U1 1.784(3)
U1 O1 2.218(3)
U1 O2 2.218(3)
U1 N3 2.578(4)
U1 N1 2.604(4)
U1 N2 2.609(4)
O1 C1 1.311(5)
O2 C18 1.333(5)
N1 C7 1.274(6)
N1 C8 1.478(6)
N2 C9 1.471(6)
N2 C10 1.486(7)
N2 C19 1.486(6)
N3 C12 1.290(6)
N3 C11 1.464(7)
C1 C2 1.400(6)
C1 C6 1.422(6)
C2 C3 1.392(6)
C3 C4 1.382(7)
C4 C5 1.380(7)
C5 C6 1.395(6)
C6 C7 1.446(6)
C8 C9 1.500(8)
C10 C11 1.527(8)
C12 C13 1.439(7)
C13 C14 1.407(7)
C13 C18 1.408(7)
C14 C15 1.377(8)
C15 C16 1.384(8)
C16 C17 1.384(6)
C17 C18 1.392(7)
U2 O2U2 1.770(3)
U2 O1U2 1.786(3)
U2 O22 2.221(3)
U2 O21 2.239(3)
U2 N21 2.561(4)
U2 N23 2.580(4)
U2 N22 2.616(4)
O21 C21 1.319(6)
O22 C38 1.318(6)
N21 C27 1.302(6)
N21 C28 1.466(6)
N22 C29B 1.372(17)
N22 C30B 1.418(17)
N22 C30 1.434(8)
N22 C29 1.485(7)
N22 C39 1.568(7)
N22 C39B 1.640(15)
N23 C32 1.289(6)
N23 C31 1.484(5)
C21 C22 1.413(6)
C21 C26 1.416(6)
C22 C23 1.365(7)
C23 C24 1.396(7)
C24 C25 1.370(7)
C25 C26 1.396(7)
C26 C27 1.448(6)
C28 C29 1.519(9)
C28 C29B 1.523(19)
C30 C31 1.518(8)
C31 C30B 1.51(2)
C32 C33 1.447(6)
C33 C34 1.398(6)
C33 C38 1.413(6)
C34 C35 1.386(6)
C35 C36 1.364(7)
C36 C37 1.397(7)
C37 C38 1.398(6)
